data_4343767
loop_
_publ_author_name
'Donohue, P.C.'

_publ_section_title
;
 The synthesis, structure, and superconducting properties of new
 high-pressure forms of tin phosphide
;
_journal_name_full 'Inorganic Chemistry'
_journal_page_first 335
_journal_page_last 337
_journal_volume 9
_journal_year 1970
_chemical_formula_sum 'P Sn'
_chemical_name_systematic 'Sn P'
_space_group_IT_number 107
_symmetry_space_group_name_Hall 'I 4 -2'
_symmetry_space_group_name_H-M 'I 4 m m'
_cell_angle_alpha 90
_cell_angle_beta 90
_cell_angle_gamma 90
_cell_formula_units_Z 2
_cell_length_a 3.831
_cell_length_b 3.831
_cell_length_c 5.963
_cell_volume 87.516
_citation_journal_id_ASTM INOCAJ
_cod_data_source_file Donohue_INOCAJ_1970_1822.cif
_cod_data_source_block P1Sn1
_cod_original_cell_volume 87.51633
_cod_original_formula_sum 'P1 Sn1'
_cod_database_code 4343767

loop_
_symmetry_equiv_pos_as_xyz
x,y,z
-y,x,z
-x,-y,z
y,-x,z
-x,y,z
-y,-x,z
x,-y,z
y,x,z
x+1/2,y+1/2,z+1/2
-y+1/2,x+1/2,z+1/2
-x+1/2,-y+1/2,z+1/2
y+1/2,-x+1/2,z+1/2
-x+1/2,y+1/2,z+1/2
-y+1/2,-x+1/2,z+1/2
x+1/2,-y+1/2,z+1/2
y+1/2,x+1/2,z+1/2

loop_
_atom_site_label
_atom_site_type_symbol
_atom_site_fract_x
_atom_site_fract_y
_atom_site_fract_z
_atom_site_occupancy
_atom_site_U_iso_or_equiv
Sn1 Sn 0 0 0 1 0.0
P1 P 0 0 0.428 1 0.0
